data_4318878
loop_
_publ_author_name
'Zhong-Xia Wang'
'Ye-Xin Li'

_publ_section_title
;
 Coupling of Coordinated 2-Iminophosphorano-1-phosphaallyl Leading to
 Bridged Iminophosphoranato Complexes of Zirconium and Hafnium
;
_journal_name_full 'Inorganic Chemistry'
_journal_page_first 5934
_journal_page_last 5936
_journal_paper_doi 10.1021/ic0259179
_journal_volume 41
_journal_year 2002
_chemical_formula_sum 'C50 H80 Cl2 N2 P4 Si4 Zr'
_chemical_formula_weight 1107.52
_chemical_name_systematic
; 
 ? 
;
_space_group_IT_number 14
_symmetry_cell_setting monoclinic
_symmetry_space_group_name_Hall '-P 2ybc'
_symmetry_space_group_name_H-M 'P 1 21/c 1'
_atom_sites_solution_hydrogens geom
_atom_sites_solution_primary direct
_atom_sites_solution_secondary difmap
_audit_creation_method SHELXL-97
_cell_angle_alpha 90.00
_cell_angle_beta 92.633(2)
_cell_angle_gamma 90.00
_cell_formula_units_Z 4
_cell_length_a 11.6893(17)
_cell_length_b 21.514(3)
_cell_length_c 26.308(4)
_cell_measurement_reflns_used 4485
_cell_measurement_temperature 298(2)
_cell_measurement_theta_max 21.28
_cell_measurement_theta_min 2.446
_cell_volume 6609.0(17)
_computing_cell_refinement 'Bruker SMART'
_computing_data_collection 'Bruker SMART'
_computing_data_reduction 'Bruker SHELXTL'
_computing_molecular_graphics 'Bruker SHELXTL'
_computing_publication_material 'Bruker SHELXTL'
_computing_structure_refinement 'SHELXL-97 (Sheldrick, 1997)'
_computing_structure_solution 'SHELXS-97 (Sheldrick, 1990)'
_diffrn_ambient_temperature 298(2)
_diffrn_measured_fraction_theta_full 0.947
_diffrn_measured_fraction_theta_max 0.947
_diffrn_measurement_device_type 'CCD area detector'
_diffrn_measurement_method 'phi and omega scans'
_diffrn_radiation_monochromator graphite
_diffrn_radiation_source 'fine-focus sealed tube'
_diffrn_radiation_type MoK\a
_diffrn_radiation_wavelength 0.71073
_diffrn_reflns_av_R_equivalents 0.0712
_diffrn_reflns_av_sigmaI/netI 0.1141
_diffrn_reflns_limit_h_max 12
_diffrn_reflns_limit_h_min -13
_diffrn_reflns_limit_k_max 23
_diffrn_reflns_limit_k_min -23
_diffrn_reflns_limit_l_max 22
_diffrn_reflns_limit_l_min -29
_diffrn_reflns_number 27827
_diffrn_reflns_theta_full 23.34
_diffrn_reflns_theta_max 23.34
_diffrn_reflns_theta_min 1.82
_exptl_absorpt_coefficient_mu 0.446
_exptl_absorpt_correction_T_max 0.8853
_exptl_absorpt_correction_T_min 0.8559
_exptl_absorpt_correction_type multi-scan
_exptl_absorpt_process_details sadabs
_exptl_crystal_density_diffrn 1.113
_exptl_crystal_density_method 'not measured'
_exptl_crystal_F_000 2336
_exptl_crystal_size_max 0.36
_exptl_crystal_size_mid 0.28
_exptl_crystal_size_min 0.28
_refine_diff_density_max 0.885
_refine_diff_density_min -0.372
_refine_diff_density_rms 0.067
_refine_ls_extinction_method none
_refine_ls_goodness_of_fit_ref 0.909
_refine_ls_hydrogen_treatment mixed
_refine_ls_matrix_type full
_refine_ls_number_parameters 568
_refine_ls_number_reflns 9086
_refine_ls_number_restraints 0
_refine_ls_restrained_S_all 0.909
_refine_ls_R_factor_all 0.1130
_refine_ls_R_factor_gt 0.0512
_refine_ls_shift/su_max 0.001
_refine_ls_shift/su_mean 0.000
_refine_ls_structure_factor_coef Fsqd
_refine_ls_weighting_details 'calc w=1/[\s^2^(Fo^2^)+(0.0580P)^2^+0.0000P] where P=(Fo^2^+2Fc^2^)/3'
_refine_ls_weighting_scheme calc
_refine_ls_wR_factor_gt 0.1110
_refine_ls_wR_factor_ref 0.1343
_reflns_number_gt 4896
_reflns_number_total 9086
_reflns_threshold_expression >2sigma(I)
_cod_data_source_file ic0259179-2_s2_3.cif
_cod_data_source_block 5
_cod_depositor_comments
;
The following automatic conversions were performed:

'_symmetry_cell_setting' value 'Monoclinic' changed to 'monoclinic'
according to the built-in table from CIF Core dictionary named
'cif_core.dic' version 2.4.1 from 2010-06-29.

Automatic conversion script
Id: cif_fix_values 1646 2011-03-28 12:23:43Z adriana 
;
_cod_original_cell_volume 6609.1(17)
_cod_database_code 4318878

loop_
_symmetry_equiv_pos_as_xyz
'x, y, z'
'-x, y+1/2, -z+1/2'
'-x, -y, -z'
'x, -y-1/2, z-1/2'

loop_
_atom_site_label
_atom_site_type_symbol
_atom_site_fract_x
_atom_site_fract_y
_atom_site_fract_z
_atom_site_U_iso_or_equiv
_atom_site_adp_type
_atom_site_occupancy
_atom_site_symmetry_multiplicity
_atom_site_calc_flag
_atom_site_refinement_flags
_atom_site_disorder_assembly
_atom_site_disorder_group
Zr1 Zr 1.03133(5) 0.32432(2) 0.180502(19) 0.03677(17) Uani 1 1 d . . .
Cl1 Cl 1.20606(12) 0.26358(7) 0.18156(5) 0.0492(4) Uani 1 1 d . . .
Cl2 Cl 0.84021(13) 0.37021(7) 0.17558(6) 0.0528(4) Uani 1 1 d . . .
N1 N 1.0558(4) 0.3575(2) 0.25975(16) 0.0425(11) Uani 1 1 d . . .
N2 N 1.0935(4) 0.38149(19) 0.11741(15) 0.0398(11) Uani 1 1 d . . .
P1 P 0.92992(13) 0.22937(7) 0.23348(5) 0.0395(4) Uani 1 1 d . . .
P2 P 0.94748(13) 0.35099(7) 0.29636(6) 0.0450(4) Uani 1 1 d . . .
P3 P 0.96648(13) 0.25336(7) 0.09667(5) 0.0418(4) Uani 1 1 d . . .
P4 P 1.15790(14) 0.34654(6) 0.07231(5) 0.0415(4) Uani 1 1 d . . .
Si1 Si 1.19246(14) 0.38247(8) 0.28289(6) 0.0490(4) Uani 1 1 d . . .
Si2 Si 0.66107(15) 0.20203(8) 0.27283(7) 0.0564(5) Uani 1 1 d . . .
Si3 Si 1.06127(17) 0.46176(7) 0.11573(6) 0.0535(5) Uani 1 1 d . . .
Si4 Si 1.09176(16) 0.13856(7) 0.03201(6) 0.0488(4) Uani 1 1 d . . .
C1 C 0.8591(5) 0.2845(2) 0.27623(18) 0.0382(13) Uani 1 1 d . . .
C2 C 0.7488(5) 0.2760(3) 0.2887(2) 0.0453(15) Uani 1 1 d . . .
C3 C 1.0299(5) 0.1922(2) 0.2789(2) 0.0447(15) Uani 1 1 d . . .
C4 C 1.0096(6) 0.1880(3) 0.3308(2) 0.0563(17) Uani 1 1 d . . .
H4 H 0.9441 0.2063 0.3429 0.068 Uiso 1 1 calc R . .
C5 C 1.0842(7) 0.1573(3) 0.3647(3) 0.072(2) Uani 1 1 d . . .
H5 H 1.0694 0.1567 0.3991 0.086 Uiso 1 1 calc R . .
C6 C 1.1781(8) 0.1283(4) 0.3483(4) 0.087(2) Uani 1 1 d . . .
H6 H 1.2291 0.1085 0.3712 0.104 Uiso 1 1 calc R . .
C7 C 1.1965(6) 0.1285(3) 0.2980(4) 0.083(2) Uani 1 1 d . . .
H7 H 1.2592 0.1071 0.2862 0.100 Uiso 1 1 calc R . .
C8 C 1.1256(6) 0.1594(3) 0.2637(3) 0.0628(19) Uani 1 1 d . . .
H8 H 1.1416 0.1586 0.2294 0.075 Uiso 1 1 calc R . .
C9 C 0.6901(6) 0.3219(3) 0.3207(3) 0.069(2) Uani 1 1 d . . .
C10 C 0.6226(6) 0.3680(4) 0.2955(4) 0.102(3) Uani 1 1 d . . .
H10 H 0.6141 0.3684 0.2601 0.122 Uiso 1 1 calc R . .
C11 C 0.5687(9) 0.4133(6) 0.3245(7) 0.148(5) Uani 1 1 d . . .
H11 H 0.5253 0.4445 0.3085 0.178 Uiso 1 1 calc R . .
C12 C 0.5803(12) 0.4110(9) 0.3753(8) 0.178(9) Uani 1 1 d . . .
H12 H 0.5425 0.4406 0.3941 0.213 Uiso 1 1 calc R . .
C13 C 0.6475(14) 0.3658(7) 0.4018(5) 0.164(6) Uani 1 1 d . . .
H13 H 0.6564 0.3662 0.4371 0.197 Uiso 1 1 calc R . .
C14 C 0.7000(8) 0.3207(4) 0.3729(3) 0.097(3) Uani 1 1 d . . .
H14 H 0.7423 0.2893 0.3891 0.117 Uiso 1 1 calc R . .
C15 C 0.5447(7) 0.2031(4) 0.3196(3) 0.097(3) Uani 1 1 d . . .
H15A H 0.5782 0.2037 0.3536 0.146 Uiso 1 1 calc R . .
H15B H 0.4979 0.1667 0.3150 0.146 Uiso 1 1 calc R . .
H15C H 0.4983 0.2395 0.3141 0.146 Uiso 1 1 calc R . .
C16 C 0.7392(6) 0.1273(3) 0.2864(3) 0.081(2) Uani 1 1 d . . .
H16A H 0.7731 0.1284 0.3203 0.122 Uiso 1 1 calc R . .
H16B H 0.7980 0.1221 0.2625 0.122 Uiso 1 1 calc R . .
H16C H 0.6863 0.0932 0.2834 0.122 Uiso 1 1 calc R . .
C17 C 0.5940(6) 0.2008(3) 0.2060(3) 0.072(2) Uani 1 1 d . . .
C18 C 0.5482(8) 0.2658(4) 0.1900(3) 0.116(3) Uani 1 1 d . . .
H18A H 0.4944 0.2798 0.2140 0.173 Uiso 1 1 calc R . .
H18B H 0.5110 0.2633 0.1567 0.173 Uiso 1 1 calc R . .
H18C H 0.6109 0.2946 0.1893 0.173 Uiso 1 1 calc R . .
C19 C 0.6772(8) 0.1815(5) 0.1660(3) 0.111(3) Uani 1 1 d . . .
H19A H 0.7084 0.1414 0.1744 0.167 Uiso 1 1 calc R . .
H19B H 0.7381 0.2114 0.1651 0.167 Uiso 1 1 calc R . .
H19C H 0.6375 0.1798 0.1333 0.167 Uiso 1 1 calc R . .
C20 C 0.4923(8) 0.1546(5) 0.2042(4) 0.125(3) Uani 1 1 d . . .
H20A H 0.4390 0.1663 0.2292 0.188 Uiso 1 1 calc R . .
H20B H 0.5202 0.1134 0.2113 0.188 Uiso 1 1 calc R . .
H20C H 0.4548 0.1555 0.1710 0.188 Uiso 1 1 calc R . .
C21 C 0.9919(6) 0.3394(3) 0.3616(2) 0.0664(19) Uani 1 1 d . . .
H21A H 1.0316 0.3005 0.3652 0.100 Uiso 1 1 calc R . .
H21B H 0.9260 0.3390 0.3821 0.100 Uiso 1 1 calc R . .
H21C H 1.0421 0.3726 0.3726 0.100 Uiso 1 1 calc R . .
C22 C 0.8767(6) 0.4241(3) 0.2977(3) 0.0652(18) Uani 1 1 d . . .
H22A H 0.8487 0.4349 0.2640 0.098 Uiso 1 1 calc R . .
H22B H 0.9295 0.4554 0.3102 0.098 Uiso 1 1 calc R . .
H22C H 0.8136 0.4216 0.3198 0.098 Uiso 1 1 calc R . .
C23 C 1.2669(6) 0.3208(4) 0.3189(3) 0.081(2) Uani 1 1 d . . .
H23A H 1.2220 0.3085 0.3468 0.122 Uiso 1 1 calc R . .
H23B H 1.3400 0.3358 0.3317 0.122 Uiso 1 1 calc R . .
H23C H 1.2777 0.2858 0.2971 0.122 Uiso 1 1 calc R . .
C24 C 1.1830(6) 0.4542(3) 0.3230(3) 0.077(2) Uani 1 1 d . . .
H24A H 1.1439 0.4863 0.3037 0.116 Uiso 1 1 calc R . .
H24B H 1.2588 0.4681 0.3331 0.116 Uiso 1 1 calc R . .
H24C H 1.1415 0.4450 0.3527 0.116 Uiso 1 1 calc R . .
C25 C 1.2807(5) 0.4057(3) 0.2293(2) 0.0643(18) Uani 1 1 d . . .
H25A H 1.2423 0.4381 0.2101 0.096 Uiso 1 1 calc R . .
H25B H 1.2919 0.3705 0.2077 0.096 Uiso 1 1 calc R . .
H25C H 1.3537 0.4206 0.2424 0.096 Uiso 1 1 calc R . .
C26 C 1.1017(5) 0.2674(2) 0.06568(18) 0.0389(14) Uani 1 1 d . . .
C27 C 1.1550(5) 0.2201(2) 0.04157(19) 0.0416(14) Uani 1 1 d . . .
C28 C 0.8681(5) 0.2936(3) 0.0514(2) 0.0481(15) Uani 1 1 d . . .
C29 C 0.8899(6) 0.3023(3) 0.0005(2) 0.0572(17) Uani 1 1 d . . .
H29 H 0.9596 0.2888 -0.0112 0.069 Uiso 1 1 calc R . .
C30 C 0.8120(8) 0.3302(3) -0.0337(3) 0.076(2) Uani 1 1 d . . .
H30 H 0.8314 0.3363 -0.0672 0.092 Uiso 1 1 calc R . .
C31 C 0.7095(8) 0.3486(4) -0.0191(3) 0.082(2) Uani 1 1 d . . .
H31 H 0.6576 0.3677 -0.0419 0.098 Uiso 1 1 calc R . .
C32 C 0.6829(7) 0.3387(4) 0.0300(4) 0.086(2) Uani 1 1 d . . .
H32 H 0.6111 0.3508 0.0402 0.104 Uiso 1 1 calc R . .
C33 C 0.7586(6) 0.3113(3) 0.0655(3) 0.0629(18) Uani 1 1 d . . .
H33 H 0.7367 0.3046 0.0986 0.076 Uiso 1 1 calc R . .
C34 C 1.2674(5) 0.2302(3) 0.0171(2) 0.0458(15) Uani 1 1 d . . .
C35 C 1.3689(6) 0.2143(3) 0.0412(3) 0.0600(18) Uani 1 1 d . . .
H35 H 1.3692 0.1978 0.0738 0.072 Uiso 1 1 calc R . .
C36 C 1.4728(7) 0.2224(4) 0.0175(4) 0.090(2) Uani 1 1 d . . .
H36 H 1.5423 0.2126 0.0342 0.108 Uiso 1 1 calc R . .
C37 C 1.4682(9) 0.2449(5) -0.0306(4) 0.105(3) Uani 1 1 d . . .
H37 H 1.5367 0.2505 -0.0466 0.126 Uiso 1 1 calc R . .
C38 C 1.3695(8) 0.2596(4) -0.0565(3) 0.078(2) Uani 1 1 d . . .
H38 H 1.3700 0.2745 -0.0897 0.094 Uiso 1 1 calc R . .
C39 C 1.2691(6) 0.2521(3) -0.0329(2) 0.0626(18) Uani 1 1 d . . .
H39 H 1.2004 0.2616 -0.0504 0.075 Uiso 1 1 calc R . .
C40 C 1.1779(6) 0.1040(3) -0.0195(2) 0.071(2) Uani 1 1 d . . .
H40A H 1.2573 0.1030 -0.0085 0.106 Uiso 1 1 calc R . .
H40B H 1.1687 0.1288 -0.0498 0.106 Uiso 1 1 calc R . .
H40C H 1.1517 0.0625 -0.0267 0.106 Uiso 1 1 calc R . .
C41 C 0.9408(6) 0.1382(3) 0.0067(2) 0.0687(19) Uani 1 1 d . . .
H41A H 0.8924 0.1553 0.0317 0.103 Uiso 1 1 calc R . .
H41B H 0.9176 0.0963 -0.0009 0.103 Uiso 1 1 calc R . .
H41C H 0.9343 0.1628 -0.0237 0.103 Uiso 1 1 calc R . .
C42 C 1.1094(7) 0.0855(3) 0.0903(2) 0.0632(19) Uani 1 1 d . . .
C43 C 1.0949(10) 0.0179(3) 0.0714(3) 0.110(4) Uani 1 1 d . . .
H43A H 1.0204 0.0130 0.0549 0.166 Uiso 1 1 calc R . .
H43B H 1.1026 -0.0100 0.0998 0.166 Uiso 1 1 calc R . .
H43C H 1.1525 0.0087 0.0476 0.166 Uiso 1 1 calc R . .
C44 C 1.0230(9) 0.0973(3) 0.1309(3) 0.099(3) Uani 1 1 d . . .
H44A H 0.9468 0.0930 0.1161 0.148 Uiso 1 1 calc R . .
H44B H 1.0331 0.1386 0.1441 0.148 Uiso 1 1 calc R . .
H44C H 1.0346 0.0677 0.1579 0.148 Uiso 1 1 calc R . .
C45 C 1.2271(8) 0.0931(4) 0.1159(3) 0.096(3) Uani 1 1 d . . .
H45A H 1.2844 0.0861 0.0915 0.144 Uiso 1 1 calc R . .
H45B H 1.2368 0.0634 0.1431 0.144 Uiso 1 1 calc R . .
H45C H 1.2350 0.1344 0.1294 0.144 Uiso 1 1 calc R . .
C46 C 1.1349(6) 0.3843(3) 0.0121(2) 0.0567(17) Uani 1 1 d . . .
H46A H 1.0546 0.3843 0.0027 0.085 Uiso 1 1 calc R . .
H46B H 1.1757 0.3624 -0.0132 0.085 Uiso 1 1 calc R . .
H46C H 1.1621 0.4263 0.0145 0.085 Uiso 1 1 calc R . .
C47 C 1.3093(5) 0.3506(3) 0.0838(2) 0.0558(17) Uani 1 1 d . . .
H47A H 1.3298 0.3312 0.1158 0.084 Uiso 1 1 calc R . .
H47B H 1.3329 0.3934 0.0848 0.084 Uiso 1 1 calc R . .
H47C H 1.3466 0.3295 0.0571 0.084 Uiso 1 1 calc R . .
C48 C 0.9334(7) 0.4763(3) 0.0740(3) 0.078(2) Uani 1 1 d . . .
H48A H 0.8708 0.4516 0.0850 0.117 Uiso 1 1 calc R . .
H48B H 0.9493 0.4654 0.0396 0.117 Uiso 1 1 calc R . .
H48C H 0.9133 0.5195 0.0755 0.117 Uiso 1 1 calc R . .
C49 C 1.0322(6) 0.4912(3) 0.1807(2) 0.0643(18) Uani 1 1 d . . .
H49A H 1.0981 0.4842 0.2031 0.096 Uiso 1 1 calc R . .
H49B H 0.9675 0.4696 0.1934 0.096 Uiso 1 1 calc R . .
H49C H 1.0160 0.5349 0.1791 0.096 Uiso 1 1 calc R . .
C50 C 1.1849(8) 0.5085(3) 0.0959(3) 0.085(2) Uani 1 1 d . . .
H50A H 1.2502 0.5003 0.1183 0.128 Uiso 1 1 calc R . .
H50B H 1.1661 0.5519 0.0973 0.128 Uiso 1 1 calc R . .
H50C H 1.2024 0.4976 0.0617 0.128 Uiso 1 1 calc R . .

loop_
_atom_site_aniso_label
_atom_site_aniso_U_11
_atom_site_aniso_U_22
_atom_site_aniso_U_33
_atom_site_aniso_U_23
_atom_site_aniso_U_13
_atom_site_aniso_U_12
Zr1 0.0417(3) 0.0404(3) 0.0281(3) 0.0006(3) 0.0004(2) 0.0018(3)
Cl1 0.0450(9) 0.0546(9) 0.0481(9) 0.0067(7) 0.0037(7) 0.0086(7)
Cl2 0.0482(9) 0.0591(9) 0.0501(9) -0.0050(8) -0.0061(7) 0.0125(7)
N1 0.040(3) 0.051(3) 0.036(3) -0.009(2) 0.000(2) -0.005(2)
N2 0.050(3) 0.039(3) 0.030(2) 0.004(2) -0.002(2) 0.000(2)
P1 0.0427(9) 0.0444(9) 0.0313(8) -0.0018(7) 0.0014(7) -0.0022(7)
P2 0.0472(10) 0.0542(9) 0.0340(8) -0.0104(8) 0.0046(7) -0.0038(8)
P3 0.0526(10) 0.0407(8) 0.0320(8) 0.0012(7) 0.0024(7) -0.0062(7)
P4 0.0582(10) 0.0344(8) 0.0322(8) 0.0016(7) 0.0052(7) -0.0064(7)
Si1 0.0455(10) 0.0573(10) 0.0433(10) -0.0061(9) -0.0084(8) -0.0076(8)
Si2 0.0446(11) 0.0618(11) 0.0631(12) 0.0012(10) 0.0069(9) -0.0054(9)
Si3 0.0803(14) 0.0334(9) 0.0469(10) 0.0038(8) 0.0032(9) 0.0047(9)
Si4 0.0707(12) 0.0372(9) 0.0378(9) -0.0025(8) -0.0034(8) -0.0074(8)
C1 0.038(4) 0.052(3) 0.024(3) -0.003(3) 0.001(3) 0.005(3)
C2 0.042(4) 0.051(4) 0.043(3) 0.003(3) 0.007(3) 0.004(3)
C3 0.045(4) 0.042(3) 0.046(4) 0.002(3) -0.001(3) -0.006(3)
C4 0.062(4) 0.062(4) 0.044(4) 0.008(3) -0.001(3) -0.006(3)
C5 0.087(6) 0.075(5) 0.051(4) 0.016(4) -0.022(4) -0.008(5)
C6 0.075(6) 0.075(5) 0.108(7) 0.033(5) -0.027(5) -0.001(5)
C7 0.063(5) 0.073(5) 0.114(7) 0.044(5) 0.012(5) 0.019(4)
C8 0.060(5) 0.053(4) 0.078(5) 0.020(4) 0.021(4) 0.008(3)
C9 0.049(4) 0.065(4) 0.093(6) -0.024(4) 0.024(4) -0.007(4)
C10 0.054(5) 0.085(6) 0.166(9) -0.048(6) -0.002(5) 0.018(5)
C11 0.060(6) 0.110(8) 0.275(18) -0.064(12) 0.012(10) 0.002(6)
C12 0.096(10) 0.171(14) 0.27(2) -0.131(17) 0.031(13) 0.010(9)
C13 0.171(13) 0.188(13) 0.143(11) -0.097(11) 0.113(11) -0.084(11)
C14 0.112(7) 0.107(6) 0.078(6) -0.029(5) 0.055(5) -0.018(5)
C15 0.076(6) 0.112(6) 0.106(6) -0.005(5) 0.027(5) -0.019(5)
C16 0.067(5) 0.062(4) 0.113(6) 0.025(4) -0.007(4) -0.016(4)
C17 0.046(4) 0.081(5) 0.089(6) -0.004(4) -0.014(4) -0.010(4)
C18 0.123(8) 0.106(7) 0.114(7) 0.006(6) -0.036(6) 0.014(6)
C19 0.107(7) 0.158(8) 0.067(5) -0.026(6) -0.020(5) -0.009(6)
C20 0.106(7) 0.136(8) 0.128(8) 0.004(7) -0.047(6) -0.046(6)
C21 0.076(5) 0.087(5) 0.036(4) -0.013(3) 0.004(3) -0.018(4)
C22 0.056(4) 0.076(4) 0.064(4) -0.024(4) 0.006(3) 0.007(4)
C23 0.051(4) 0.107(6) 0.084(5) 0.009(5) -0.010(4) 0.010(4)
C24 0.069(5) 0.090(5) 0.073(5) -0.020(4) 0.005(4) -0.018(4)
C25 0.053(4) 0.064(4) 0.076(5) -0.003(4) -0.002(4) -0.013(3)
C26 0.051(4) 0.041(3) 0.025(3) 0.001(3) -0.002(3) -0.003(3)
C27 0.060(4) 0.038(3) 0.027(3) 0.007(3) 0.001(3) 0.007(3)
C28 0.053(4) 0.043(3) 0.048(4) -0.002(3) -0.006(3) -0.012(3)
C29 0.063(4) 0.063(4) 0.045(4) 0.007(3) -0.006(3) -0.003(3)
C30 0.088(6) 0.079(5) 0.060(5) 0.014(4) -0.015(5) -0.015(5)
C31 0.075(6) 0.092(6) 0.075(6) 0.020(5) -0.026(5) 0.004(5)
C32 0.052(5) 0.103(6) 0.103(7) -0.018(5) -0.015(5) 0.001(4)
C33 0.045(4) 0.078(5) 0.065(4) 0.001(4) -0.007(4) -0.018(4)
C34 0.046(4) 0.048(4) 0.044(4) -0.016(3) 0.008(3) -0.004(3)
C35 0.059(5) 0.058(4) 0.063(4) -0.010(4) 0.007(4) -0.001(4)
C36 0.065(6) 0.092(6) 0.113(7) -0.029(6) 0.008(5) 0.007(4)
C37 0.087(7) 0.119(7) 0.112(8) -0.034(7) 0.054(7) -0.031(6)
C38 0.082(6) 0.099(6) 0.056(5) -0.009(4) 0.022(5) -0.027(5)
C39 0.076(5) 0.066(4) 0.047(4) -0.007(4) 0.014(4) -0.009(4)
C40 0.099(6) 0.059(4) 0.054(4) -0.017(4) -0.002(4) 0.005(4)
C41 0.085(5) 0.060(4) 0.060(4) -0.014(4) -0.008(4) -0.017(4)
C42 0.103(6) 0.035(3) 0.051(4) -0.002(3) -0.010(4) -0.006(4)
C43 0.221(11) 0.043(4) 0.065(5) 0.003(4) -0.017(6) -0.017(5)
C44 0.168(9) 0.066(5) 0.065(5) 0.022(4) 0.041(6) -0.004(5)
C45 0.115(7) 0.083(6) 0.086(6) 0.015(5) -0.034(5) -0.003(5)
C46 0.087(5) 0.047(3) 0.037(3) 0.003(3) 0.008(3) -0.010(3)
C47 0.058(4) 0.050(4) 0.060(4) 0.001(3) 0.008(3) -0.011(3)
C48 0.100(6) 0.065(4) 0.068(5) 0.015(4) -0.008(4) 0.020(4)
C49 0.090(5) 0.041(3) 0.061(4) -0.003(3) 0.000(4) 0.000(3)
C50 0.137(7) 0.041(4) 0.079(5) 0.002(4) 0.020(5) -0.010(4)

loop_
_atom_type_symbol
_atom_type_description
_atom_type_scat_dispersion_real
_atom_type_scat_dispersion_imag
_atom_type_scat_source
C C 0.0033 0.0016 'International Tables Vol C Tables 4.2.6.8 and 6.1.1.4'
H H 0.0000 0.0000 'International Tables Vol C Tables 4.2.6.8 and 6.1.1.4'
N N 0.0061 0.0033 'International Tables Vol C Tables 4.2.6.8 and 6.1.1.4'
Si Si 0.0817 0.0704 'International Tables Vol C Tables 4.2.6.8 and 6.1.1.4'
P P 0.1023 0.0942 'International Tables Vol C Tables 4.2.6.8 and 6.1.1.4'
Cl Cl 0.1484 0.1585 'International Tables Vol C Tables 4.2.6.8 and 6.1.1.4'
Zr Zr -2.9673 0.5597 'International Tables Vol C Tables 4.2.6.8 and 6.1.1.4'

loop_
_geom_angle_atom_site_label_1
_geom_angle_atom_site_label_2
_geom_angle_atom_site_label_3
_geom_angle
_geom_angle_site_symmetry_1
_geom_angle_site_symmetry_3
_geom_angle_publ_flag
N1 Zr1 N2 119.67(16) . . ?
N1 Zr1 Cl1 95.20(12) . . ?
N2 Zr1 Cl1 90.16(12) . . ?
N1 Zr1 Cl2 89.89(12) . . ?
N2 Zr1 Cl2 93.81(12) . . ?
Cl1 Zr1 Cl2 170.96(6) . . ?
N1 Zr1 P3 162.10(12) . . ?
N2 Zr1 P3 78.22(11) . . ?
Cl1 Zr1 P3 84.91(5) . . ?
Cl2 Zr1 P3 87.95(5) . . ?
N1 Zr1 P1 78.66(12) . . ?
N2 Zr1 P1 161.66(11) . . ?
Cl1 Zr1 P1 88.66(5) . . ?
Cl2 Zr1 P1 85.02(5) . . ?
P3 Zr1 P1 83.45(4) . . ?
P2 N1 Si1 122.4(3) . . ?
P2 N1 Zr1 117.3(2) . . ?
Si1 N1 Zr1 120.0(2) . . ?
P4 N2 Si3 122.7(2) . . ?
P4 N2 Zr1 118.1(2) . . ?
Si3 N2 Zr1 119.0(2) . . ?
C3 P1 C1 100.0(3) . . ?
C3 P1 Zr1 112.22(18) . . ?
C1 P1 Zr1 92.67(17) . . ?
N1 P2 C22 108.1(3) . . ?
N1 P2 C21 112.3(3) . . ?
C22 P2 C21 102.6(3) . . ?
N1 P2 C1 109.8(2) . . ?
C22 P2 C1 116.1(3) . . ?
C21 P2 C1 107.8(3) . . ?
C28 P3 C26 99.3(3) . . ?
C28 P3 Zr1 113.49(18) . . ?
C26 P3 Zr1 93.08(17) . . ?
N2 P4 C47 110.1(3) . . ?
N2 P4 C46 112.5(3) . . ?
C47 P4 C46 103.6(3) . . ?
N2 P4 C26 108.9(2) . . ?
C47 P4 C26 114.3(3) . . ?
C46 P4 C26 107.4(3) . . ?
N1 Si1 C23 111.0(3) . . ?
N1 Si1 C25 110.3(3) . . ?
C23 Si1 C25 108.8(3) . . ?
N1 Si1 C24 111.6(3) . . ?
C23 Si1 C24 110.2(3) . . ?
C25 Si1 C24 104.8(3) . . ?
C16 Si2 C15 104.3(4) . . ?
C16 Si2 C17 110.0(4) . . ?
C15 Si2 C17 109.1(4) . . ?
C16 Si2 C2 114.6(3) . . ?
C15 Si2 C2 104.1(3) . . ?
C17 Si2 C2 114.0(3) . . ?
N2 Si3 C48 110.3(3) . . ?
N2 Si3 C50 111.7(3) . . ?
C48 Si3 C50 111.2(4) . . ?
N2 Si3 C49 110.8(2) . . ?
C48 Si3 C49 108.2(3) . . ?
C50 Si3 C49 104.5(3) . . ?
C41 Si4 C40 105.8(3) . . ?
C41 Si4 C27 113.9(3) . . ?
C40 Si4 C27 103.9(3) . . ?
C41 Si4 C42 110.5(3) . . ?
C40 Si4 C42 107.5(3) . . ?
C27 Si4 C42 114.4(3) . . ?
C2 C1 P2 124.5(4) . . ?
C2 C1 P1 121.0(4) . . ?
P2 C1 P1 114.5(3) . . ?
C1 C2 C9 121.0(5) . . ?
C1 C2 Si2 124.1(4) . . ?
C9 C2 Si2 114.6(4) . . ?
C8 C3 C4 114.9(6) . . ?
C8 C3 P1 122.2(5) . . ?
C4 C3 P1 122.5(5) . . ?
C5 C4 C3 121.9(7) . . ?
C6 C5 C4 120.8(7) . . ?
C5 C6 C7 118.6(8) . . ?
C6 C7 C8 121.9(7) . . ?
C7 C8 C3 121.8(7) . . ?
C14 C9 C10 120.2(7) . . ?
C14 C9 C2 122.3(7) . . ?
C10 C9 C2 117.5(7) . . ?
C11 C10 C9 119.1(11) . . ?
C12 C11 C10 119.3(15) . . ?
C11 C12 C13 123.1(15) . . ?
C14 C13 C12 117.4(14) . . ?
C9 C14 C13 120.9(12) . . ?
C19 C17 C20 108.6(7) . . ?
C19 C17 C18 106.3(7) . . ?
C20 C17 C18 108.4(7) . . ?
C19 C17 Si2 113.3(5) . . ?
C20 C17 Si2 108.8(6) . . ?
C18 C17 Si2 111.3(5) . . ?
C27 C26 P4 124.6(4) . . ?
C27 C26 P3 120.3(4) . . ?
P4 C26 P3 115.0(3) . . ?
C26 C27 C34 121.1(5) . . ?
C26 C27 Si4 124.2(4) . . ?
C34 C27 Si4 114.6(4) . . ?
C29 C28 C33 115.5(6) . . ?
C29 C28 P3 123.6(5) . . ?
C33 C28 P3 120.6(5) . . ?
C30 C29 C28 122.6(7) . . ?
C31 C30 C29 120.9(7) . . ?
C30 C31 C32 118.4(8) . . ?
C31 C32 C33 122.6(8) . . ?
C32 C33 C28 119.9(7) . . ?
C35 C34 C39 118.2(6) . . ?
C35 C34 C27 121.6(6) . . ?
C39 C34 C27 120.1(6) . . ?
C34 C35 C36 121.1(7) . . ?
C37 C36 C35 117.5(8) . . ?
C38 C37 C36 123.6(8) . . ?
C37 C38 C39 118.3(7) . . ?
C38 C39 C34 121.3(7) . . ?
C45 C42 C44 106.9(6) . . ?
C45 C42 C43 109.2(7) . . ?
C44 C42 C43 108.4(6) . . ?
C45 C42 Si4 110.8(5) . . ?
C44 C42 Si4 114.2(5) . . ?
C43 C42 Si4 107.2(4) . . ?

loop_
_geom_bond_atom_site_label_1
_geom_bond_atom_site_label_2
_geom_bond_distance
_geom_bond_site_symmetry_2
_geom_bond_publ_flag
Zr1 N1 2.210(4) . ?
Zr1 N2 2.215(4) . ?
Zr1 Cl1 2.4237(15) . ?
Zr1 Cl2 2.4405(16) . ?
Zr1 P3 2.7596(15) . ?
Zr1 P1 2.7698(15) . ?
N1 P2 1.632(4) . ?
N1 Si1 1.767(5) . ?
N2 P4 1.619(4) . ?
N2 Si3 1.768(5) . ?
P1 C3 1.819(6) . ?
P1 C1 1.856(5) . ?
P2 C22 1.779(6) . ?
P2 C21 1.788(6) . ?
P2 C1 1.828(6) . ?
P3 C28 1.834(6) . ?
P3 C26 1.836(5) . ?
P4 C47 1.784(6) . ?
P4 C46 1.789(6) . ?
P4 C26 1.831(6) . ?
Si1 C23 1.827(7) . ?
Si1 C25 1.853(6) . ?
Si1 C24 1.876(7) . ?
Si2 C16 1.875(7) . ?
Si2 C15 1.876(7) . ?
Si2 C17 1.892(8) . ?
Si2 C2 1.928(6) . ?
Si3 C48 1.841(7) . ?
Si3 C50 1.856(8) . ?
Si3 C49 1.870(6) . ?
Si4 C41 1.857(7) . ?
Si4 C40 1.880(6) . ?
Si4 C27 1.916(6) . ?
Si4 C42 1.916(6) . ?
C1 C2 1.357(7) . ?
C2 C9 1.487(9) . ?
C3 C8 1.396(8) . ?
C3 C4 1.398(8) . ?
C4 C5 1.385(9) . ?
C5 C6 1.350(11) . ?
C6 C7 1.352(11) . ?
C7 C8 1.367(9) . ?
C9 C14 1.372(10) . ?
C9 C10 1.414(11) . ?
C10 C11 1.404(14) . ?
C11 C12 1.34(2) . ?
C12 C13 1.41(2) . ?
C13 C14 1.393(14) . ?
C17 C19 1.522(11) . ?
C17 C20 1.548(11) . ?
C17 C18 1.550(10) . ?
C26 C27 1.364(7) . ?
C27 C34 1.505(8) . ?
C28 C29 1.387(8) . ?
C28 C33 1.402(9) . ?
C29 C30 1.387(9) . ?
C30 C31 1.335(10) . ?
C31 C32 1.357(10) . ?
C32 C33 1.390(10) . ?
C34 C35 1.363(8) . ?
C34 C39 1.398(8) . ?
C35 C36 1.401(10) . ?
C36 C37 1.353(12) . ?
C37 C38 1.352(11) . ?
C38 C39 1.363(9) . ?
C42 C45 1.512(10) . ?
C42 C44 1.524(10) . ?
C42 C43 1.545(9) . ?
